data_7248690
loop_
_publ_author_name
'Yuan, Guo-Jun'
'Pan, Xue-Wei'
'Gao, Yan'
'Jiang, You-Fang'
'Li, Li'
'Ren, Xiao-Ming'

_publ_section_title
;
 Comprehensively understanding the distinct properties of crystal
 structure, phase transition and dielectrics in [M(crown)n]ReO4 (M+ = Na+,
 K+, NH4+; crown = 15-crown-5, 18-crown-6; n = 1 or 2)
;
_journal_issue 27
_journal_name_full CrystEngComm
_journal_page_first 3704
_journal_page_last 3713
_journal_paper_doi 10.1039/D4CE00435C
_journal_volume 26
_journal_year 2024
_chemical_formula_moiety 'O4 Re, 2(C10 H20 O5), 2(H4 N0.5)'
_chemical_formula_sum 'C20 H48 N O14 Re'
_chemical_formula_weight 712.79
_space_group_crystal_system triclinic
_space_group_IT_number 2
_space_group_name_Hall '-P 1'
_space_group_name_H-M_alt 'P -1'
_atom_sites_solution_hydrogens mixed
_audit_creation_date 2024-02-02
_audit_creation_method
;
Olex2 1.5
(compiled 2023.02.24 svn.rf166f9f3 for OlexSys, GUI svn.r6748)
;
_audit_update_record
;
2024-02-02 deposited with the CCDC.	2024-05-24 downloaded from the CCDC.
;
_cell_angle_alpha 83.4460(10)
_cell_angle_beta 88.6520(10)
_cell_angle_gamma 87.6340(10)
_cell_formula_units_Z 2
_cell_length_a 8.7695(3)
_cell_length_b 8.9474(3)
_cell_length_c 17.6798(5)
_cell_measurement_reflns_used 9909
_cell_measurement_temperature 108(2)
_cell_measurement_theta_max 26.38
_cell_measurement_theta_min 2.29
_cell_volume 1376.74(8)
_computing_cell_refinement 'SAINT V8.40A (Bruker, 2019)'
_computing_data_reduction 'SAINT V8.40A (Bruker, 2019)'
_computing_molecular_graphics 'Olex2 1.5 (Dolomanov et al., 2009)'
_computing_publication_material 'Olex2 1.5 (Dolomanov et al., 2009)'
_computing_structure_refinement 'SHELXL 2018/3 (Sheldrick, 2015)'
_computing_structure_solution 'SHELXT 2014/5 (Sheldrick, 2014)'
_diffrn_ambient_temperature 108.15
_diffrn_measured_fraction_theta_full 0.999
_diffrn_measured_fraction_theta_max 0.995
_diffrn_measurement_device_type 'Bruker APEX-II CCD'
_diffrn_measurement_method '\f and \w scans'
_diffrn_radiation_type MoK\a
_diffrn_radiation_wavelength 0.71073
_diffrn_reflns_av_unetI/netI 0.0736
_diffrn_reflns_Laue_measured_fraction_full 0.999
_diffrn_reflns_Laue_measured_fraction_max 0.995
_diffrn_reflns_number 5626
_diffrn_reflns_point_group_measured_fraction_full 0.999
_diffrn_reflns_point_group_measured_fraction_max 0.995
_diffrn_reflns_theta_full 25.242
_diffrn_reflns_theta_max 26.412
_diffrn_reflns_theta_min 2.293
_diffrn_standards_number 0
_exptl_absorpt_coefficient_mu 4.479
_exptl_absorpt_correction_type none
_exptl_absorpt_process_details
;
 TWINABS-2012/1 (Bruker,2012) was used for absorption correction.
 
For component 1:
 wR2(int) was 0.0865 before and 0.0676 after correction.
 
For component 2:
 wR2(int) was 0.0899 before and 0.0677 after correction.
 The Ratio of minimum to maximum transmission is 0.72.

Final HKLF 4 output contains 26879 reflections, Rint = 0.0730
 (20455 with I > 3sig(I), Rint = 0.0671)
;
_exptl_crystal_colour clear
_exptl_crystal_colour_lustre clear
_exptl_crystal_density_diffrn 1.719
_exptl_crystal_description block
_exptl_crystal_F_000 724
_exptl_crystal_size_max 0.2
_exptl_crystal_size_mid 0.2
_exptl_crystal_size_min 0.15
_refine_diff_density_max 1.783
_refine_diff_density_min -1.838
_refine_diff_density_rms 0.209
_refine_ls_extinction_method none
_refine_ls_goodness_of_fit_ref 1.027
_refine_ls_hydrogen_treatment constr
_refine_ls_matrix_type full
_refine_ls_number_parameters 347
_refine_ls_number_reflns 5626
_refine_ls_number_restraints 66
_refine_ls_restrained_S_all 1.022
_refine_ls_R_factor_all 0.0640
_refine_ls_R_factor_gt 0.0485
_refine_ls_shift/su_max 0.001
_refine_ls_shift/su_mean 0.000
_refine_ls_structure_factor_coef Fsqd
_refine_ls_weighting_details 'w=1/[\s^2^(Fo^2^)+(0.0290P)^2^+13.8552P] where P=(Fo^2^+2Fc^2^)/3'
_refine_ls_weighting_scheme calc
_refine_ls_wR_factor_gt 0.1016
_refine_ls_wR_factor_ref 0.1084
_reflns_Friedel_coverage 0.000
_reflns_number_gt 4800
_reflns_number_total 5626
_reflns_threshold_expression 'I > 2\s(I)'
_cod_data_source_file d4ce00435c2.cif
_cod_data_source_block 224
_cod_depositor_comments 'Adding full bibliography for 7248686--7248690.cif.'
_cod_database_code 7248690
_shelx_shelxl_version_number 2018/3
_shelx_space_group_comment
;
The symmetry employed for this shelxl refinement is uniquely defined
by the following loop, which should always be used as a source of
symmetry information in preference to the above space-group names.
They are only intended as comments.
;
_shelx_estimated_absorpt_t_max 0.553
_shelx_estimated_absorpt_t_min 0.468
_olex2_refinement_description
;
1. Fixed Uiso
 At 1.2 times of:
  All C(H,H) groups, All N(H,H,H,H) groups
2. Restrained distances
 O6-C11A = O6-C11 = O7-C12A = O7-C12
 1.425 with sigma of 0.02
 C12-C11 = C11A-C12A
 1.5 with sigma of 0.02
3. Uiso/Uaniso restraints and constraints
C11 \\sim C11A \\sim C12 \\sim C12A: within 2A with sigma of 0.001 and sigma
for terminal atoms of 0.002 within 2A
Uanis(C12A) \\sim Ueq, Uanis(C12) \\sim Ueq, Uanis(C11) \\sim Ueq, Uanis(C11A)
\\sim Ueq: with sigma of 0.01 and sigma for terminal atoms of 0.02
4. Others
 Sof(C11A)=Sof(H11C)=Sof(H11D)=Sof(C12A)=Sof(H12C)=Sof(H12D)=1-FVAR(1)
 Sof(C11)=Sof(H11A)=Sof(H11B)=Sof(C12)=Sof(H12A)=Sof(H12B)=FVAR(1)
5.a Riding coordinates:
 N1(H1C,H1D,H1E), N1(H1F), N2(H2C,H2D,H2E), N2(H2F)
5.b Secondary CH2 refined with riding coordinates:
 C1(H1A,H1B), C2(H2A,H2B), C3(H3A,H3B), C4(H4A,H4B), C5(H5A,H5B), C6(H6A,H6B),
 C7(H7A,H7B), C8(H8A,H8B), C9(H9A,H9B), C10(H10A,H10B), C11(H11A,H11B),
 C11A(H11C,H11D), C12(H12A,H12B), C12A(H12C,H12D), C13(H13A,H13B), C14(H14A,
 H14B), C15(H15A,H15B), C16(H16A,H16B), C17(H17A,H17B), C18(H18A,H18B),
 C19(H19A,H19B), C20(H20A,H20B)
;
_olex2_submission_special_instructions 'No special instructions were received'

loop_
_space_group_symop_operation_xyz
'x, y, z'
'-x, -y, -z'

loop_
_atom_site_label
_atom_site_type_symbol
_atom_site_fract_x
_atom_site_fract_y
_atom_site_fract_z
_atom_site_U_iso_or_equiv
_atom_site_adp_type
_atom_site_occupancy
_atom_site_site_symmetry_order
_atom_site_calc_flag
_atom_site_refinement_flags_posn
_atom_site_refinement_flags_adp
_atom_site_refinement_flags_occupancy
_atom_site_disorder_assembly
_atom_site_disorder_group
Re1 Re 0.57321(3) 0.53721(3) 0.76245(2) 0.02392(10) Uani 1 1 d . . . . .
O11 O 0.4848(7) 0.4509(8) 0.6956(4) 0.0532(17) Uani 1 1 d . . . . .
O12 O 0.5853(7) 0.7257(6) 0.7330(3) 0.0383(13) Uani 1 1 d . . . . .
O13 O 0.7551(6) 0.4594(6) 0.7771(3) 0.0331(12) Uani 1 1 d . . . . .
O14 O 0.4708(7) 0.5170(7) 0.8461(3) 0.0476(16) Uani 1 1 d . . . . .
O1 O 0.7467(5) 0.1325(6) 1.0844(3) 0.0275(11) Uani 1 1 d . . . . .
O2 O 0.6947(5) 0.0813(5) 0.9297(3) 0.0247(10) Uani 1 1 d . . . . .
O3 O 0.9119(5) -0.1129(5) 0.8639(3) 0.0229(10) Uani 1 1 d . . . . .
O4 O 0.8968(5) -0.3191(6) 1.0005(3) 0.0246(11) Uani 1 1 d . . . . .
O5 O 0.8470(5) -0.1736(6) 1.1373(3) 0.0275(11) Uani 1 1 d . . . . .
C1 C 0.6150(8) 0.1896(9) 1.0415(4) 0.0294(16) Uani 1 1 d . . . . .
H1A H 0.573180 0.283099 1.060497 0.035 Uiso 1 1 calc R U . . .
H1B H 0.534643 0.114469 1.046553 0.035 Uiso 1 1 calc R U . . .
C2 C 0.6657(8) 0.2212(8) 0.9596(4) 0.0265(15) Uani 1 1 d . . . . .
H2A H 0.585126 0.280836 0.930035 0.032 Uiso 1 1 calc R U . . .
H2B H 0.759454 0.279718 0.955940 0.032 Uiso 1 1 calc R U . . .
C3 C 0.7393(9) 0.0993(9) 0.8513(4) 0.0284(16) Uani 1 1 d . . . . .
H3A H 0.830062 0.161915 0.843628 0.034 Uiso 1 1 calc R U . . .
H3B H 0.655434 0.149956 0.820319 0.034 Uiso 1 1 calc R U . . .
C4 C 0.7755(8) -0.0540(9) 0.8275(4) 0.0305(17) Uani 1 1 d . . . . .
H4A H 0.690462 -0.121199 0.842444 0.037 Uiso 1 1 calc R U . . .
H4B H 0.789716 -0.047012 0.771494 0.037 Uiso 1 1 calc R U . . .
C5 C 0.9332(8) -0.2733(8) 0.8657(4) 0.0255(15) Uani 1 1 d . . . . .
H5A H 1.043159 -0.300985 0.871185 0.031 Uiso 1 1 calc R U . . .
H5B H 0.900427 -0.304007 0.816735 0.031 Uiso 1 1 calc R U . . .
C6 C 0.8452(8) -0.3580(8) 0.9298(4) 0.0273(16) Uani 1 1 d . . . . .
H6A H 0.734764 -0.332023 0.924716 0.033 Uiso 1 1 calc R U . . .
H6B H 0.860726 -0.467744 0.927777 0.033 Uiso 1 1 calc R U . . .
C7 C 0.8008(8) -0.3807(8) 1.0616(4) 0.0238(15) Uani 1 1 d . . . . .
H7A H 0.804852 -0.491948 1.064451 0.029 Uiso 1 1 calc R U . . .
H7B H 0.693805 -0.344363 1.052726 0.029 Uiso 1 1 calc R U . . .
C8 C 0.8546(9) -0.3327(9) 1.1349(4) 0.0301(17) Uani 1 1 d . . . . .
H8A H 0.791841 -0.380628 1.177504 0.036 Uiso 1 1 calc R U . . .
H8B H 0.961546 -0.370081 1.142851 0.036 Uiso 1 1 calc R U . . .
C9 C 0.6985(8) -0.1134(9) 1.1537(4) 0.0294(16) Uani 1 1 d . . . . .
H9A H 0.659761 -0.162564 1.203050 0.035 Uiso 1 1 calc R U . . .
H9B H 0.627120 -0.131517 1.113500 0.035 Uiso 1 1 calc R U . . .
C10 C 0.7101(9) 0.0533(9) 1.1572(4) 0.0309(17) Uani 1 1 d . . . . .
H10A H 0.611731 0.094477 1.176132 0.037 Uiso 1 1 calc R U . . .
H10B H 0.789762 0.069949 1.193774 0.037 Uiso 1 1 calc R U . . .
O6 O 0.9161(7) 0.1199(8) 0.6424(3) 0.0481(16) Uani 1 1 d D . . . .
O7 O 1.1730(7) 0.2418(7) 0.5624(3) 0.0386(13) Uani 1 1 d D . . . .
O8 O 1.0356(6) 0.3268(6) 0.4211(3) 0.0269(11) Uani 1 1 d . . . . .
O9 O 0.8028(6) 0.1405(6) 0.3834(3) 0.0346(12) Uani 1 1 d . . . . .
O10 O 0.6763(6) 0.0801(7) 0.5396(3) 0.0389(14) Uani 1 1 d . . . . .
C11 C 1.0491(13) 0.1598(13) 0.6807(6) 0.0359(18) Uani 0.688(12) 1 d D U P A 1
H11A H 1.122662 0.072552 0.687206 0.043 Uiso 0.688(12) 1 calc R U P A 1
H11B H 1.019340 0.187222 0.731889 0.043 Uiso 0.688(12) 1 calc R U P A 1
C11A C 0.987(2) 0.263(2) 0.6552(14) 0.0359(18) Uani 0.312(12) 1 d D U P A 2
H11C H 0.966123 0.289027 0.707471 0.043 Uiso 0.312(12) 1 calc R U P A 2
H11D H 0.951026 0.347856 0.618093 0.043 Uiso 0.312(12) 1 calc R U P A 2
C12 C 1.1226(15) 0.2904(14) 0.6350(6) 0.0359(18) Uani 0.688(12) 1 d D U P A 1
H12A H 1.048420 0.376835 0.626691 0.043 Uiso 0.688(12) 1 calc R U P A 1
H12B H 1.210720 0.321978 0.662493 0.043 Uiso 0.688(12) 1 calc R U P A 1
C12A C 1.155(3) 0.226(4) 0.6429(10) 0.0359(18) Uani 0.312(12) 1 d D U P A 2
H12C H 1.218705 0.296270 0.665939 0.043 Uiso 0.312(12) 1 calc R U P A 2
H12D H 1.181434 0.121590 0.664945 0.043 Uiso 0.312(12) 1 calc R U P A 2
C13 C 1.2111(9) 0.3713(9) 0.5136(4) 0.0311(17) Uani 1 1 d . . . . .
H13A H 1.317836 0.396656 0.521868 0.037 Uiso 1 1 calc R U . . .
H13B H 1.143276 0.457751 0.524493 0.037 Uiso 1 1 calc R U . . .
C14 C 1.1929(8) 0.3400(8) 0.4332(4) 0.0294(16) Uani 1 1 d . . . . .
H14A H 1.233724 0.423089 0.397713 0.035 Uiso 1 1 calc R U . . .
H14B H 1.249688 0.245467 0.424285 0.035 Uiso 1 1 calc R U . . .
C15 C 1.0025(9) 0.3032(9) 0.3443(4) 0.0320(17) Uani 1 1 d . . . . .
H15A H 1.060114 0.212950 0.329918 0.038 Uiso 1 1 calc R U . . .
H15B H 1.032019 0.391254 0.308689 0.038 Uiso 1 1 calc R U . . .
C16 C 0.8348(9) 0.2822(9) 0.3408(4) 0.0337(18) Uani 1 1 d . . . . .
H16A H 0.777312 0.364894 0.362814 0.040 Uiso 1 1 calc R U . . .
H16B H 0.804127 0.282508 0.287209 0.040 Uiso 1 1 calc R U . . .
C17 C 0.6442(9) 0.1239(11) 0.4057(5) 0.045(2) Uani 1 1 d . . . . .
H17A H 0.619381 0.016561 0.407685 0.054 Uiso 1 1 calc R U . . .
H17B H 0.579270 0.181886 0.366720 0.054 Uiso 1 1 calc R U . . .
C18 C 0.6079(10) 0.1771(11) 0.4815(6) 0.047(2) Uani 1 1 d . . . . .
H18A H 0.645246 0.279841 0.482212 0.056 Uiso 1 1 calc R U . . .
H18B H 0.495901 0.181386 0.490082 0.056 Uiso 1 1 calc R U . . .
C19 C 0.6588(10) 0.1253(11) 0.6164(5) 0.045(2) Uani 1 1 d . . . . .
H19A H 0.562305 0.185855 0.619818 0.054 Uiso 1 1 calc R U . . .
H19B H 0.651803 0.034220 0.653519 0.054 Uiso 1 1 calc R U . . .
C20 C 0.7841(12) 0.2123(11) 0.6361(5) 0.049(2) Uani 1 1 d . . . . .
H20A H 0.799183 0.297924 0.596366 0.059 Uiso 1 1 calc R U . . .
H20B H 0.761086 0.252966 0.685070 0.059 Uiso 1 1 calc R U . . .
N1 N 1.000000 0.000000 1.000000 0.0203(16) Uani 1 2 d S . P . .
H1C H 1.053630 0.084630 0.987870 0.024 Uiso 1 1 d R U . . .
H1D H 0.915160 0.022410 1.027790 0.024 Uiso 1 1 d R U . . .
H1E H 1.059350 -0.070880 1.027790 0.024 Uiso 1 1 d R U . . .
H1F H 0.971240 -0.036950 0.955590 0.024 Uiso 1 1 d R U . . .
N2 N 1.000000 0.000000 0.500000 0.0214(17) Uani 1 2 d S . P . .
H2C H 1.077930 0.063390 0.503370 0.026 Uiso 1 1 d R U . . .
H2D H 1.039040 -0.095790 0.500050 0.026 Uiso 1 1 d R U . . .
H2E H 0.949240 0.027830 0.456100 0.026 Uiso 1 1 d R U . . .
H2F H 0.933670 0.005330 0.541410 0.026 Uiso 1 1 d R U . . .

loop_
_atom_site_aniso_label
_atom_site_aniso_U_11
_atom_site_aniso_U_22
_atom_site_aniso_U_33
_atom_site_aniso_U_23
_atom_site_aniso_U_13
_atom_site_aniso_U_12
Re1 0.02090(15) 0.02305(16) 0.02805(15) -0.00361(10) -0.00060(10) -0.00164(10)
O11 0.035(3) 0.059(4) 0.070(4) -0.022(3) -0.019(3) -0.003(3)
O12 0.043(3) 0.027(3) 0.044(3) 0.003(2) -0.011(3) -0.003(3)
O13 0.026(3) 0.034(3) 0.039(3) -0.002(2) -0.003(2) 0.001(2)
O14 0.039(3) 0.051(4) 0.051(4) -0.001(3) 0.018(3) 0.003(3)
O1 0.018(2) 0.028(3) 0.036(3) -0.007(2) 0.001(2) 0.000(2)
O2 0.021(2) 0.023(3) 0.030(2) -0.005(2) 0.001(2) -0.001(2)
O3 0.023(2) 0.019(3) 0.026(2) -0.0048(19) -0.0049(19) 0.003(2)
O4 0.025(3) 0.025(3) 0.025(2) -0.003(2) 0.001(2) -0.005(2)
O5 0.024(3) 0.026(3) 0.034(3) -0.008(2) -0.002(2) -0.001(2)
C1 0.016(3) 0.031(4) 0.043(4) -0.008(3) -0.002(3) 0.002(3)
C2 0.017(3) 0.017(4) 0.045(4) -0.003(3) -0.001(3) 0.001(3)
C3 0.028(4) 0.033(4) 0.022(3) 0.002(3) -0.003(3) 0.003(3)
C4 0.026(4) 0.039(5) 0.026(3) -0.002(3) -0.004(3) -0.003(3)
C5 0.024(4) 0.018(4) 0.036(4) -0.008(3) 0.001(3) 0.002(3)
C6 0.030(4) 0.026(4) 0.028(3) -0.007(3) -0.001(3) -0.003(3)
C7 0.018(3) 0.020(4) 0.034(4) -0.002(3) 0.003(3) -0.009(3)
C8 0.024(4) 0.034(4) 0.032(4) -0.003(3) 0.002(3) 0.000(3)
C9 0.018(3) 0.040(5) 0.030(4) -0.004(3) 0.004(3) 0.000(3)
C10 0.026(4) 0.041(5) 0.027(4) -0.012(3) 0.002(3) 0.005(3)
O6 0.036(3) 0.076(5) 0.036(3) -0.024(3) 0.005(3) -0.012(3)
O7 0.048(4) 0.041(3) 0.028(3) -0.005(2) -0.005(2) -0.010(3)
O8 0.025(3) 0.031(3) 0.024(2) -0.004(2) 0.000(2) 0.003(2)
O9 0.033(3) 0.024(3) 0.045(3) 0.001(2) -0.008(2) -0.001(2)
O10 0.023(3) 0.052(4) 0.045(3) -0.021(3) -0.006(2) 0.003(3)
C11 0.042(3) 0.034(4) 0.033(3) -0.006(3) -0.008(3) 0.001(3)
C11A 0.042(3) 0.034(4) 0.033(3) -0.006(3) -0.008(3) 0.001(3)
C12 0.042(3) 0.034(4) 0.033(3) -0.006(3) -0.008(3) 0.001(3)
C12A 0.042(3) 0.034(4) 0.033(3) -0.006(3) -0.008(3) 0.001(3)
C13 0.023(4) 0.030(4) 0.041(4) -0.011(3) -0.002(3) 0.001(3)
C14 0.024(4) 0.021(4) 0.041(4) 0.001(3) 0.008(3) -0.001(3)
C15 0.041(5) 0.029(4) 0.025(3) 0.000(3) 0.002(3) 0.006(3)
C16 0.043(5) 0.027(4) 0.031(4) -0.002(3) -0.011(3) 0.003(4)
C17 0.030(4) 0.049(6) 0.055(5) 0.006(4) -0.026(4) -0.005(4)
C18 0.029(4) 0.040(5) 0.072(6) -0.007(5) 0.008(4) -0.002(4)
C19 0.029(4) 0.055(6) 0.054(5) -0.021(4) 0.016(4) -0.001(4)
C20 0.072(7) 0.037(5) 0.040(5) -0.012(4) -0.002(4) -0.001(5)
N1 0.020(4) 0.019(4) 0.023(4) -0.006(3) 0.000(3) -0.001(3)
N2 0.018(4) 0.021(4) 0.025(4) -0.005(3) 0.003(3) -0.001(3)

loop_
_atom_type_symbol
_atom_type_description
_atom_type_scat_dispersion_real
_atom_type_scat_dispersion_imag
_atom_type_scat_source
C C 0.0033 0.0016 'International Tables Vol C Tables 4.2.6.8 and 6.1.1.4'
H H 0.0000 0.0000 'International Tables Vol C Tables 4.2.6.8 and 6.1.1.4'
N N 0.0061 0.0033 'International Tables Vol C Tables 4.2.6.8 and 6.1.1.4'
O O 0.0106 0.0060 'International Tables Vol C Tables 4.2.6.8 and 6.1.1.4'
Re Re -1.0185 7.2310 'International Tables Vol C Tables 4.2.6.8 and 6.1.1.4'

loop_
_geom_angle_atom_site_label_1
_geom_angle_atom_site_label_2
_geom_angle_atom_site_label_3
_geom_angle
_geom_angle_site_symmetry_1
_geom_angle_site_symmetry_3
_geom_angle_publ_flag
O11 Re1 O12 110.1(3) . . ?
O11 Re1 O13 110.1(3) . . ?
O11 Re1 O14 109.8(3) . . ?
O12 Re1 O13 108.9(3) . . ?
O14 Re1 O12 108.4(3) . . ?
O14 Re1 O13 109.5(3) . . ?
C10 O1 C1 113.8(5) . . ?
C2 O2 C3 112.8(5) . . ?
C4 O3 C5 113.7(5) . . ?
C6 O4 C7 110.3(5) . . ?
C9 O5 C8 114.2(6) . . ?
O1 C1 H1A 110.2 . . ?
O1 C1 H1B 110.2 . . ?
O1 C1 C2 107.4(6) . . ?
H1A C1 H1B 108.5 . . ?
C2 C1 H1A 110.2 . . ?
C2 C1 H1B 110.2 . . ?
O2 C2 C1 108.5(6) . . ?
O2 C2 H2A 110.0 . . ?
O2 C2 H2B 110.0 . . ?
C1 C2 H2A 110.0 . . ?
C1 C2 H2B 110.0 . . ?
H2A C2 H2B 108.4 . . ?
O2 C3 H3A 110.1 . . ?
O2 C3 H3B 110.1 . . ?
O2 C3 C4 108.0(6) . . ?
H3A C3 H3B 108.4 . . ?
C4 C3 H3A 110.1 . . ?
C4 C3 H3B 110.1 . . ?
O3 C4 C3 108.5(6) . . ?
O3 C4 H4A 110.0 . . ?
O3 C4 H4B 110.0 . . ?
C3 C4 H4A 110.0 . . ?
C3 C4 H4B 110.0 . . ?
H4A C4 H4B 108.4 . . ?
O3 C5 H5A 109.0 . . ?
O3 C5 H5B 109.0 . . ?
O3 C5 C6 112.8(6) . . ?
H5A C5 H5B 107.8 . . ?
C6 C5 H5A 109.0 . . ?
C6 C5 H5B 109.0 . . ?
O4 C6 C5 109.2(6) . . ?
O4 C6 H6A 109.8 . . ?
O4 C6 H6B 109.8 . . ?
C5 C6 H6A 109.8 . . ?
C5 C6 H6B 109.8 . . ?
H6A C6 H6B 108.3 . . ?
O4 C7 H7A 109.9 . . ?
O4 C7 H7B 109.9 . . ?
O4 C7 C8 108.9(6) . . ?
H7A C7 H7B 108.3 . . ?
C8 C7 H7A 109.9 . . ?
C8 C7 H7B 109.9 . . ?
O5 C8 C7 114.0(6) . . ?
O5 C8 H8A 108.8 . . ?
O5 C8 H8B 108.8 . . ?
C7 C8 H8A 108.8 . . ?
C7 C8 H8B 108.8 . . ?
H8A C8 H8B 107.7 . . ?
O5 C9 H9A 110.1 . . ?
O5 C9 H9B 110.1 . . ?
O5 C9 C10 108.0(6) . . ?
H9A C9 H9B 108.4 . . ?
C10 C9 H9A 110.1 . . ?
C10 C9 H9B 110.1 . . ?
O1 C10 C9 112.2(6) . . ?
O1 C10 H10A 109.2 . . ?
O1 C10 H10B 109.2 . . ?
C9 C10 H10A 109.2 . . ?
C9 C10 H10B 109.2 . . ?
H10A C10 H10B 107.9 . . ?
C20 O6 C11 122.2(8) . . ?
C20 O6 C11A 82.6(10) . . ?
C13 O7 C12 107.6(7) . . ?
C13 O7 C12A 128.3(14) . . ?
C14 O8 C15 113.3(5) . . ?
C16 O9 C17 114.3(6) . . ?
C18 O10 C19 115.9(7) . . ?
O6 C11 H11A 109.7 . . ?
O6 C11 H11B 109.7 . . ?
O6 C11 C12 109.8(9) . . ?
H11A C11 H11B 108.2 . . ?
C12 C11 H11A 109.7 . . ?
C12 C11 H11B 109.7 . . ?
O6 C11A H11C 111.4 . . ?
O6 C11A H11D 111.4 . . ?
O6 C11A C12A 102.1(17) . . ?
H11C C11A H11D 109.2 . . ?
C12A C11A H11C 111.4 . . ?
C12A C11A H11D 111.4 . . ?
O7 C12 C11 107.7(9) . . ?
O7 C12 H12A 110.2 . . ?
O7 C12 H12B 110.2 . . ?
C11 C12 H12A 110.2 . . ?
C11 C12 H12B 110.2 . . ?
H12A C12 H12B 108.5 . . ?
O7 C12A C11A 103.7(17) . . ?
O7 C12A H12C 111.0 . . ?
O7 C12A H12D 111.0 . . ?
C11A C12A H12C 111.0 . . ?
C11A C12A H12D 111.0 . . ?
H12C C12A H12D 109.0 . . ?
O7 C13 H13A 110.0 . . ?
O7 C13 H13B 110.0 . . ?
O7 C13 C14 108.5(6) . . ?
H13A C13 H13B 108.4 . . ?
C14 C13 H13A 110.0 . . ?
C14 C13 H13B 110.0 . . ?
O8 C14 C13 107.9(6) . . ?
O8 C14 H14A 110.1 . . ?
O8 C14 H14B 110.1 . . ?
C13 C14 H14A 110.1 . . ?
C13 C14 H14B 110.1 . . ?
H14A C14 H14B 108.4 . . ?
O8 C15 H15A 110.2 . . ?
O8 C15 H15B 110.2 . . ?
O8 C15 C16 107.5(6) . . ?
H15A C15 H15B 108.5 . . ?
C16 C15 H15A 110.2 . . ?
C16 C15 H15B 110.2 . . ?
O9 C16 C15 107.7(6) . . ?
O9 C16 H16A 110.2 . . ?
O9 C16 H16B 110.2 . . ?
C15 C16 H16A 110.2 . . ?
C15 C16 H16B 110.2 . . ?
H16A C16 H16B 108.5 . . ?
O9 C17 H17A 109.1 . . ?
O9 C17 H17B 109.1 . . ?
O9 C17 C18 112.5(7) . . ?
H17A C17 H17B 107.8 . . ?
C18 C17 H17A 109.1 . . ?
C18 C17 H17B 109.1 . . ?
O10 C18 C17 110.5(7) . . ?
O10 C18 H18A 109.6 . . ?
O10 C18 H18B 109.6 . . ?
C17 C18 H18A 109.6 . . ?
C17 C18 H18B 109.6 . . ?
H18A C18 H18B 108.1 . . ?
O10 C19 H19A 109.1 . . ?
O10 C19 H19B 109.1 . . ?
H19A C19 H19B 107.9 . . ?
C20 C19 O10 112.4(7) . . ?
C20 C19 H19A 109.1 . . ?
C20 C19 H19B 109.1 . . ?
O6 C20 C19 109.1(8) . . ?
O6 C20 H20A 109.9 . . ?
O6 C20 H20B 109.9 . . ?
C19 C20 H20A 109.9 . . ?
C19 C20 H20B 109.9 . . ?
H20A C20 H20B 108.3 . . ?
H1C N1 H1C 180.0 . 2_757 ?
H1C N1 H1D 109.5 . . ?
H1C N1 H1D 70.5 . 2_757 ?
H1C N1 H1D 109.5 2_757 2_757 ?
H1C N1 H1E 70.5 . 2_757 ?
H1C N1 H1E 109.5 2_757 2_757 ?
H1C N1 H1E 109.5 . . ?
H1C N1 H1F 109.5 2_757 2_757 ?
H1C N1 H1F 70.5 . 2_757 ?
H1C N1 H1F 109.5 . . ?
H1D N1 H1C 70.5 . 2_757 ?
H1D N1 H1D 180.0 . 2_757 ?
H1D N1 H1E 109.5 2_757 2_757 ?
H1D N1 H1E 109.5 . . ?
H1D N1 H1E 70.5 . 2_757 ?
H1D N1 H1F 109.5 . . ?
H1D N1 H1F 109.5 2_757 2_757 ?
H1D N1 H1F 70.5 . 2_757 ?
H1E N1 H1C 70.5 . 2_757 ?
H1E N1 H1D 70.5 . 2_757 ?
H1E N1 H1E 180.0 . 2_757 ?
H1E N1 H1F 70.5 . 2_757 ?
H1E N1 H1F 109.5 2_757 2_757 ?
H1E N1 H1F 109.5 . . ?
H1F N1 H1C 70.5 . 2_757 ?
H1F N1 H1D 70.5 . 2_757 ?
H1F N1 H1E 70.5 . 2_757 ?
H1F N1 H1F 180.0 . 2_757 ?
H2C N2 H2C 180.0 . 2_756 ?
H2C N2 H2D 109.2 . . ?
H2C N2 H2D 109.2 2_756 2_756 ?
H2C N2 H2D 70.8 . 2_756 ?
H2C N2 H2E 109.3 . . ?
H2C N2 H2E 109.3 2_756 2_756 ?
H2C N2 H2E 70.7 . 2_756 ?
H2C N2 H2F 109.3 2_756 2_756 ?
H2C N2 H2F 70.7 . 2_756 ?
H2C N2 H2F 109.3 . . ?
H2D N2 H2C 70.8 . 2_756 ?
H2D N2 H2D 180.0 . 2_756 ?
H2D N2 H2E 109.6 . . ?
H2D N2 H2E 109.6 2_756 2_756 ?
H2D N2 H2E 70.4 . 2_756 ?
H2D N2 H2F 109.6 . . ?
H2D N2 H2F 109.6 2_756 2_756 ?
H2D N2 H2F 70.4 . 2_756 ?
H2E N2 H2C 70.7 . 2_756 ?
H2E N2 H2D 70.4 . 2_756 ?
H2E N2 H2E 180.0 . 2_756 ?
H2E N2 H2F 109.7 2_756 2_756 ?
H2E N2 H2F 109.7 . . ?
H2E N2 H2F 70.3 . 2_756 ?
H2F N2 H2C 70.7 . 2_756 ?
H2F N2 H2D 70.4 . 2_756 ?
H2F N2 H2E 70.3 . 2_756 ?
H2F N2 H2F 180.0 . 2_756 ?

loop_
_geom_bond_atom_site_label_1
_geom_bond_atom_site_label_2
_geom_bond_distance
_geom_bond_site_symmetry_2
_geom_bond_publ_flag
Re1 O11 1.702(6) . ?
Re1 O12 1.714(5) . ?
Re1 O13 1.727(5) . ?
Re1 O14 1.708(6) . ?
O1 C1 1.441(8) . ?
O1 C10 1.433(9) . ?
O2 C2 1.424(8) . ?
O2 C3 1.425(8) . ?
O3 C4 1.424(8) . ?
O3 C5 1.437(8) . ?
O4 C6 1.425(8) . ?
O4 C7 1.427(8) . ?
O5 C8 1.428(9) . ?
O5 C9 1.425(8) . ?
C1 H1A 0.9900 . ?
C1 H1B 0.9900 . ?
C1 C2 1.503(10) . ?
C2 H2A 0.9900 . ?
C2 H2B 0.9900 . ?
C3 H3A 0.9900 . ?
C3 H3B 0.9900 . ?
C3 C4 1.500(11) . ?
C4 H4A 0.9900 . ?
C4 H4B 0.9900 . ?
C5 H5A 0.9900 . ?
C5 H5B 0.9900 . ?
C5 C6 1.505(10) . ?
C6 H6A 0.9900 . ?
C6 H6B 0.9900 . ?
C7 H7A 0.9900 . ?
C7 H7B 0.9900 . ?
C7 C8 1.504(10) . ?
C8 H8A 0.9900 . ?
C8 H8B 0.9900 . ?
C9 H9A 0.9900 . ?
C9 H9B 0.9900 . ?
C9 C10 1.507(11) . ?
C10 H10A 0.9900 . ?
C10 H10B 0.9900 . ?
O6 C11 1.441(11) . ?
O6 C11A 1.492(16) . ?
O6 C20 1.393(11) . ?
O7 C12 1.455(11) . ?
O7 C12A 1.419(16) . ?
O7 C13 1.410(10) . ?
O8 C14 1.413(9) . ?
O8 C15 1.435(8) . ?
O9 C16 1.433(9) . ?
O9 C17 1.446(10) . ?
O10 C18 1.397(11) . ?
O10 C19 1.462(10) . ?
C11 H11A 0.9900 . ?
C11 H11B 0.9900 . ?
C11 C12 1.502(13) . ?
C11A H11C 0.9900 . ?
C11A H11D 0.9900 . ?
C11A C12A 1.507(18) . ?
C12 H12A 0.9900 . ?
C12 H12B 0.9900 . ?
C12A H12C 0.9900 . ?
C12A H12D 0.9900 . ?
C13 H13A 0.9900 . ?
C13 H13B 0.9900 . ?
C13 C14 1.493(10) . ?
C14 H14A 0.9900 . ?
C14 H14B 0.9900 . ?
C15 H15A 0.9900 . ?
C15 H15B 0.9900 . ?
C15 C16 1.494(11) . ?
C16 H16A 0.9900 . ?
C16 H16B 0.9900 . ?
C17 H17A 0.9900 . ?
C17 H17B 0.9900 . ?
C17 C18 1.496(13) . ?
C18 H18A 0.9900 . ?
C18 H18B 0.9900 . ?
C19 H19A 0.9900 . ?
C19 H19B 0.9900 . ?
C19 C20 1.444(13) . ?
C20 H20A 0.9900 . ?
C20 H20B 0.9900 . ?
N1 H1C 0.9100 . ?
N1 H1C 0.9100 2_757 ?
N1 H1D 0.9100 . ?
N1 H1D 0.9100 2_757 ?
N1 H1E 0.9100 . ?
N1 H1E 0.9100 2_757 ?
N1 H1F 0.9300 2_757 ?
N1 H1F 0.9300 . ?
N2 H2C 0.9132 . ?
N2 H2C 0.9132 2_756 ?
N2 H2D 0.9096 2_756 ?
N2 H2D 0.9096 . ?
N2 H2E 0.9086 . ?
N2 H2E 0.9086 2_756 ?
N2 H2F 0.9286 2_756 ?
N2 H2F 0.9286 . ?

loop_
_geom_torsion_atom_site_label_1
_geom_torsion_atom_site_label_2
_geom_torsion_atom_site_label_3
_geom_torsion_atom_site_label_4
_geom_torsion
_geom_torsion_site_symmetry_1
_geom_torsion_site_symmetry_2
_geom_torsion_site_symmetry_3
_geom_torsion_site_symmetry_4
_geom_torsion_publ_flag
O1 C1 C2 O2 71.9(7) . . . . ?
O2 C3 C4 O3 -69.3(7) . . . . ?
O3 C5 C6 O4 -61.3(7) . . . . ?
O4 C7 C8 O5 61.9(8) . . . . ?
O5 C9 C10 O1 67.3(7) . . . . ?
C1 O1 C10 C9 92.1(7) . . . . ?
C2 O2 C3 C4 176.7(6) . . . . ?
C3 O2 C2 C1 178.2(6) . . . . ?
C4 O3 C5 C6 -82.0(7) . . . . ?
C5 O3 C4 C3 161.4(6) . . . . ?
C6 O4 C7 C8 -177.9(6) . . . . ?
C7 O4 C6 C5 171.7(5) . . . . ?
C8 O5 C9 C10 177.9(6) . . . . ?
C9 O5 C8 C7 79.7(7) . . . . ?
C10 O1 C1 C2 -161.2(6) . . . . ?
O6 C11 C12 O7 -63.0(12) . . . . ?
O6 C11A C12A O7 80(2) . . . . ?
O7 C13 C14 O8 68.3(7) . . . . ?
O8 C15 C16 O9 -69.2(7) . . . . ?
O9 C17 C18 O10 -69.6(9) . . . . ?
O10 C19 C20 O6 -67.6(10) . . . . ?
C11 O6 C20 C19 -162.8(8) . . . . ?
C11A O6 C20 C19 176.2(12) . . . . ?
C12 O7 C13 C14 -154.1(7) . . . . ?
C12A O7 C13 C14 -171.1(13) . . . . ?
C13 O7 C12 C11 167.4(8) . . . . ?
C13 O7 C12A C11A 91(2) . . . . ?
C14 O8 C15 C16 176.6(6) . . . . ?
C15 O8 C14 C13 177.3(6) . . . . ?
C16 O9 C17 C18 -90.1(8) . . . . ?
C17 O9 C16 C15 161.6(6) . . . . ?
C18 O10 C19 C20 -92.6(9) . . . . ?
C19 O10 C18 C17 175.8(7) . . . . ?
C20 O6 C11 C12 -69.6(12) . . . . ?
C20 O6 C11A C12A -163.8(16) . . . . ?
